data_9001786
loop_
_publ_author_name
'Bonazzi, P.'
'Mazzi, F.'

_publ_section_title
;Bottinoite, Ni(H2O)6[Sb(OH)6]2: Crystal structure, twinning and hydrogen-bond
 model Sample: BN1, natural Locality: Bottino mine, Apuan Alps, Italy Note:
 U(1,2) for Sb5 and Sb6 changed to match symmetry constraints.
;
_journal_name_full 'American Mineralogist'
_journal_page_first 1494
_journal_page_last 1500
_journal_volume 81
_journal_year 1996
_chemical_compound_source 'Bottino mine, Apuan Alps, Italy'
_chemical_formula_sum 'Ni O18 Sb2'
_chemical_name_mineral Bottinoite
_space_group_IT_number 143
_symmetry_space_group_name_Hall 'P 3'
_symmetry_space_group_name_H-M 'P 3'
_cell_angle_alpha 90
_cell_angle_beta 90
_cell_angle_gamma 120
_cell_length_a 16.045
_cell_length_b 16.045
_cell_length_c 9.784
_cell_formula_units_Z 6
_cell_volume 2181.356
_database_code_amcsd 0001842
_exptl_crystal_density_diffrn 2.696
_cod_original_formula_sum 'Sb2 Ni O18'
_cod_database_code 9001786

loop_
_space_group_symop_operation_xyz
x,y,z
-y,x-y,z
-x+y,-x,z

loop_
_atom_site_aniso_label
_atom_site_aniso_U_11
_atom_site_aniso_U_22
_atom_site_aniso_U_33
_atom_site_aniso_U_12
_atom_site_aniso_U_13
_atom_site_aniso_U_23
Sb1 0.01600 0.01600 0.00500 0.00800 0.00000 0.00000
Sb2 0.00800 0.00800 0.00200 0.00400 0.00000 0.00000
Sb3 0.00400 0.00400 0.06500 0.00200 0.00000 0.00000
Sb4 0.01200 0.01200 0.01100 0.00600 0.00000 0.00000
Sb5 0.01500 0.01500 0.01100 0.00750 0.00000 0.00000
Sb6 0.00300 0.00300 0.01900 0.00150 0.00000 0.00000
Sb7 0.01200 0.00700 0.02000 0.00300 0.00300 0.00200
Sb8 0.01400 0.00500 0.00300 0.00000 0.00200 0.00100
Ni1 0.00900 0.00700 0.03600 0.00200 0.00400 -0.00100
Ni2 0.02000 0.03600 0.00200 0.01600 0.00600 0.00200
O1 0.03600 0.00300 0.04100 0.00900 -0.01500 -0.00600
O2 0.04000 0.03700 0.00600 0.01900 0.00800 -0.00400
O3 0.01600 0.01000 0.03600 -0.00700 -0.01300 -0.00700
O4 0.01900 0.01500 0.00700 0.00600 0.00000 0.00000
O5 0.01900 0.01600 0.00700 0.00600 0.00500 0.00300
O6 0.02500 0.01200 0.02100 0.01700 -0.00100 -0.00100
O7 0.10600 0.02900 0.03200 0.05400 0.03900 0.01500
O8 0.04600 0.02400 0.00700 0.02400 0.00000 -0.00400
O9 0.02400 0.00800 0.04000 0.00500 0.02300 0.00900
O10 0.01500 0.01500 0.03300 0.00100 -0.01300 0.00300
O11 0.00800 0.00400 0.05400 -0.00300 -0.01000 -0.00200
O12 0.01100 0.02300 0.03900 0.01000 -0.00600 -0.01300
O13 0.02200 0.05700 0.00900 0.02100 0.01100 0.00800
O14 0.00900 0.01400 0.01900 0.00400 -0.00500 0.00400
O15 0.01600 0.02900 0.01600 0.00500 0.01000 0.01900
O16 0.01500 0.05400 0.04800 0.02600 0.00900 0.03400
O17 0.01200 0.02600 0.01000 0.00800 -0.00200 -0.00200
O18 0.01800 0.03600 0.01200 0.00800 -0.00800 -0.00200
O19 0.02500 0.00700 0.03700 0.00800 0.01100 0.00900
O20 0.02000 0.02000 0.02000 0.01200 0.01400 -0.00200
O21 0.00700 0.00700 0.00600 0.00000 0.00100 0.00400
O22 0.02300 0.02700 0.00900 0.01800 -0.00800 -0.01500
O23 0.01600 0.00700 0.01200 0.00500 0.00100 -0.00600
O24 0.01600 0.02400 0.04400 0.01800 0.00100 0.00800
O25 0.02600 0.02000 0.01800 0.01800 -0.00800 0.00600
O26 0.01000 0.01400 0.00700 0.00700 0.00300 -0.00400
O27 0.00800 0.02900 0.01700 0.00900 0.00600 -0.00300
O28 0.01400 0.01300 0.01100 0.01300 -0.00500 -0.00700
O29 0.02300 0.00800 0.02400 0.00400 0.00500 0.00300
O30 0.00900 0.00800 0.02100 0.00000 0.00600 0.00500
O31 0.00900 0.02000 0.00800 0.00900 -0.00100 0.00800
O32 0.02600 0.03100 0.01900 0.01100 -0.00800 0.00500
O33 0.03100 0.01400 0.00700 0.00900 -0.00500 0.00300
O34 0.01800 0.01300 0.00700 0.02800 0.00100 -0.00200
O35 0.01700 0.01300 0.00700 0.00300 0.00100 0.00200
O36 0.01300 0.01600 0.01500 0.00300 0.00100 0.00100

loop_
_atom_site_label
_atom_site_fract_x
_atom_site_fract_y
_atom_site_fract_z
_atom_site_attached_hydrogens
Sb1 0.00000 0.00000 0.00000 0
Sb2 0.66667 0.33333 -0.08880 0
Sb3 0.33333 0.66667 0.00020 0
Sb4 0.00000 0.00000 0.49430 0
Sb5 0.66667 0.33333 0.41930 0
Sb6 0.33333 0.66667 0.50370 0
Sb7 0.32730 -0.00660 0.47060 0
Sb8 0.66790 0.00520 0.45010 0
Ni1 0.33720 0.01000 -0.03680 0
Ni2 0.66050 -0.00660 -0.05240 0
O1 0.03300 0.11800 -0.11800 1
O2 0.11400 0.08400 0.10900 1
O3 0.58100 0.22100 -0.20200 1
O4 0.70100 0.25700 0.02300 1
O5 0.30200 0.55400 0.11800 1
O6 0.36000 0.77900 -0.11100 1
O7 0.31600 0.09900 -0.15800 2
O8 0.42500 0.11400 0.09900 2
O9 0.45200 0.03400 -0.15200 2
O10 0.36500 -0.08500 0.08300 2
O11 0.25400 -0.10800 -0.16000 2
O12 0.21600 -0.02500 0.08800 2
O13 0.58000 0.02300 0.06800 2
O14 0.69700 0.11000 -0.16500 2
O15 0.77800 0.08000 0.06700 2
O16 0.75500 -0.02600 -0.17500 2
O17 0.63100 -0.12800 0.00600 2
O18 0.55100 -0.09200 -0.16900 2
O19 0.05700 0.10900 0.36800 1
O20 0.11600 0.04100 0.61000 1
O21 0.55000 0.26400 0.53700 1
O22 0.62000 0.22100 0.29900 1
O23 0.26100 0.55000 0.61300 1
O24 0.39300 0.77900 0.37900 1
O25 0.26000 0.03800 0.34300 1
O26 0.37500 0.11900 0.57500 1
O27 0.44600 0.05800 0.34100 1
O28 0.39900 -0.05200 0.58200 1
O29 0.28000 -0.12300 0.34800 1
O30 0.21400 -0.07000 0.58200 1
O31 0.61900 0.07200 0.56800 1
O32 0.73600 0.11700 0.32600 1
O33 0.78300 0.05700 0.55700 1
O34 0.71000 -0.06200 0.32300 1
O35 0.60800 -0.10600 0.56300 1
O36 0.55000 -0.04200 0.33300 1

loop_
_cod_related_entry_id
_cod_related_entry_database
_cod_related_entry_code
1 AMCSD 0001842
